data_2213743
loop_
_publ_author_name
'Choi, Hong Dae'
'Seo, Pil Ja'
'Son, Byeng Wha'
'Lee, Uk'

_publ_section_title
;
 5-Methyl-3-methylsulfinyl-2-phenyl-1-benzofuran
;
_journal_coeditor_code CV2245
_journal_issue 6
_journal_name_full 'Acta Crystallographica Section E'
_journal_page_first o2922
_journal_page_last o2922
_journal_paper_doi 10.1107/S1600536807024269
_journal_volume 63
_journal_year 2007
_chemical_formula_iupac 'C16 H14 O2 S'
_chemical_formula_moiety 'C16 H14 O2 S'
_chemical_formula_sum 'C16 H14 O2 S'
_chemical_formula_weight 270.33
_chemical_name_systematic
;
5-Methyl-3-methylsulfinyl-2-phenyl-1-benzofuran
;
_space_group_IT_number 2
_symmetry_cell_setting triclinic
_symmetry_space_group_name_Hall '-P 1'
_symmetry_space_group_name_H-M 'P -1'
_atom_sites_solution_hydrogens geom
_atom_sites_solution_primary direct
_atom_sites_solution_secondary difmap
_cell_angle_alpha 78.140(2)
_cell_angle_beta 85.231(2)
_cell_angle_gamma 83.248(2)
_cell_formula_units_Z 2
_cell_length_a 5.3788(5)
_cell_length_b 8.7492(8)
_cell_length_c 15.1200(10)
_cell_measurement_reflns_used 2704
_cell_measurement_temperature 298(2)
_cell_measurement_theta_max 28.21
_cell_measurement_theta_min 2.39
_cell_volume 690.26(10)
_computing_cell_refinement 'SAINT (Bruker, 1997)'
_computing_data_collection 'SMART (Bruker, 1997)'
_computing_data_reduction SAINT
_computing_molecular_graphics 'ORTEPIII (Farrugia, 1997) and DIAMOND (Brandenburg, 1998)'
_computing_publication_material SHELXL97
_computing_structure_refinement 'SHELXL97 (Sheldrick, 1997)'
_computing_structure_solution 'SHELXS97 (Sheldrick, 1997)'
_diffrn_ambient_temperature 298(2)
_diffrn_detector_area_resol_mean 10.00
_diffrn_measured_fraction_theta_full 0.982
_diffrn_measured_fraction_theta_max 0.982
_diffrn_measurement_device_type 'Bruker SMART CCD'
_diffrn_measurement_method '\f and \w'
_diffrn_radiation_monochromator graphite
_diffrn_radiation_source 'fine-focus sealed tube'
_diffrn_radiation_type MoK\a
_diffrn_radiation_wavelength 0.71073
_diffrn_reflns_av_R_equivalents 0.0257
_diffrn_reflns_av_sigmaI/netI 0.0243
_diffrn_reflns_limit_h_max 6
_diffrn_reflns_limit_h_min -6
_diffrn_reflns_limit_k_max 9
_diffrn_reflns_limit_k_min -10
_diffrn_reflns_limit_l_max 18
_diffrn_reflns_limit_l_min -17
_diffrn_reflns_number 3934
_diffrn_reflns_theta_full 26.00
_diffrn_reflns_theta_max 26.00
_diffrn_reflns_theta_min 2.39
_diffrn_standards_number 0
_exptl_absorpt_coefficient_mu 0.229
_exptl_absorpt_correction_type none
_exptl_crystal_colour colourless
_exptl_crystal_density_diffrn 1.301
_exptl_crystal_density_method 'not measured'
_exptl_crystal_description block
_exptl_crystal_F_000 284
_exptl_crystal_size_max 0.52
_exptl_crystal_size_mid 0.41
_exptl_crystal_size_min 0.23
_refine_diff_density_max 0.253
_refine_diff_density_min -0.228
_refine_ls_extinction_method none
_refine_ls_goodness_of_fit_ref 1.053
_refine_ls_hydrogen_treatment constr
_refine_ls_matrix_type full
_refine_ls_number_parameters 174
_refine_ls_number_reflns 2673
_refine_ls_number_restraints 0
_refine_ls_restrained_S_all 1.053
_refine_ls_R_factor_all 0.0464
_refine_ls_R_factor_gt 0.0397
_refine_ls_shift/su_max 0.000
_refine_ls_shift/su_mean 0.000
_refine_ls_structure_factor_coef Fsqd
_refine_ls_weighting_details 'calc w = 1/[\s^2^(Fo^2^)+(0.0633P)^2^+0.1495P] where P=(Fo^2^+2Fc^2^)/3'
_refine_ls_weighting_scheme calc
_refine_ls_wR_factor_gt 0.1085
_refine_ls_wR_factor_ref 0.1142
_reflns_number_gt 2308
_reflns_number_total 2673
_reflns_threshold_expression I>2\s(I)
_cod_data_source_file cv2245.cif
_cod_data_source_block I
_cod_original_sg_symbol_Hall -p_1
_cod_database_code 2213743
_cod_database_fobs_code 2213743

loop_
_symmetry_equiv_pos_as_xyz
'x, y, z'
'-x, -y, -z'

loop_
_atom_site_type_symbol
_atom_site_label
_atom_site_fract_x
_atom_site_fract_y
_atom_site_fract_z
_atom_site_U_iso_or_equiv
_atom_site_adp_type
_atom_site_calc_flag
_atom_site_refinement_flags
_atom_site_occupancy
S S -0.01847(8) 0.17113(5) 0.39289(3) 0.04671(17) Uani d . 1
O O1 -0.0475(2) 0.41996(15) 0.14345(9) 0.0543(3) Uani d . 1
O O2 -0.0081(3) 0.00196(16) 0.39122(10) 0.0737(5) Uani d . 1
C C1 0.0325(3) 0.2664(2) 0.27927(12) 0.0437(4) Uani d . 1
C C2 0.2146(3) 0.2144(2) 0.21257(11) 0.0442(4) Uani d . 1
C C3 0.4194(3) 0.1002(2) 0.21359(13) 0.0490(4) Uani d . 1
H H3 0.4613 0.0326 0.2674 0.059 Uiso calc R 1
C C4 0.5596(3) 0.0887(2) 0.13358(13) 0.0539(5) Uani d . 1
C C5 0.4902(4) 0.1901(3) 0.05283(14) 0.0652(6) Uani d . 1
H H5 0.5848 0.1812 -0.0006 0.078 Uiso calc R 1
C C6 0.2868(4) 0.3026(3) 0.04971(13) 0.0647(6) Uani d . 1
H H6 0.2412 0.3685 -0.0042 0.078 Uiso calc R 1
C C7 0.1552(3) 0.3118(2) 0.13069(12) 0.0502(4) Uani d . 1
C C8 -0.1166(3) 0.3897(2) 0.23446(12) 0.0472(4) Uani d . 1
C C9 -0.3267(3) 0.4955(2) 0.26260(13) 0.0494(4) Uani d . 1
C C10 -0.3412(4) 0.5378(3) 0.34680(16) 0.0616(5) Uani d . 1
H H10 -0.2165 0.4981 0.3869 0.074 Uiso calc R 1
C C11 -0.5421(4) 0.6394(3) 0.37099(18) 0.0740(7) Uani d . 1
H H11 -0.5535 0.6656 0.4279 0.089 Uiso calc R 1
C C12 -0.7245(4) 0.7014(3) 0.3110(2) 0.0752(7) Uani d . 1
H H12 -0.8571 0.7707 0.3271 0.090 Uiso calc R 1
C C13 -0.7103(4) 0.6609(3) 0.22781(18) 0.0705(6) Uani d . 1
H H13 -0.8349 0.7018 0.1878 0.085 Uiso calc R 1
C C14 -0.5121(3) 0.5594(2) 0.20282(15) 0.0575(5) Uani d . 1
H H14 -0.5028 0.5339 0.1458 0.069 Uiso calc R 1
C C15 0.7849(4) -0.0321(3) 0.13411(17) 0.0691(6) Uani d . 1
H H15A 0.8440 -0.0616 0.1940 0.104 Uiso calc R 1
H H15B 0.9155 0.0116 0.0928 0.104 Uiso calc R 1
H H15C 0.7382 -0.1231 0.1158 0.104 Uiso calc R 1
C C16 0.2699(4) 0.2019(3) 0.43396(15) 0.0777(7) Uani d . 1
H H16A 0.2749 0.1545 0.4970 0.117 Uiso calc R 1
H H16B 0.2818 0.3126 0.4262 0.117 Uiso calc R 1
H H16C 0.4079 0.1553 0.4007 0.117 Uiso calc R 1

loop_
_atom_site_aniso_label
_atom_site_aniso_U_11
_atom_site_aniso_U_22
_atom_site_aniso_U_33
_atom_site_aniso_U_12
_atom_site_aniso_U_13
_atom_site_aniso_U_23
S 0.0475(3) 0.0457(3) 0.0452(3) -0.00823(18) 0.00619(18) -0.00651(18)
O1 0.0574(8) 0.0514(7) 0.0472(7) 0.0105(6) -0.0044(6) -0.0024(6)
O2 0.1148(13) 0.0462(8) 0.0576(9) -0.0207(8) 0.0182(8) -0.0072(6)
C1 0.0433(9) 0.0421(9) 0.0440(9) -0.0032(7) -0.0001(7) -0.0064(7)
C2 0.0460(9) 0.0417(9) 0.0436(9) -0.0033(7) -0.0012(7) -0.0065(7)
C3 0.0483(10) 0.0440(9) 0.0519(10) 0.0002(7) -0.0046(8) -0.0053(8)
C4 0.0493(10) 0.0529(11) 0.0593(11) 0.0006(8) -0.0006(8) -0.0148(9)
C5 0.0680(13) 0.0746(14) 0.0498(11) 0.0048(10) 0.0072(9) -0.0162(10)
C6 0.0766(14) 0.0673(13) 0.0431(10) 0.0089(10) -0.0031(9) -0.0040(9)
C7 0.0515(10) 0.0479(10) 0.0477(10) 0.0057(8) -0.0044(8) -0.0071(8)
C8 0.0472(9) 0.0441(9) 0.0485(10) -0.0026(7) -0.0015(7) -0.0072(7)
C9 0.0445(9) 0.0388(9) 0.0631(11) -0.0032(7) 0.0017(8) -0.0085(8)
C10 0.0588(12) 0.0562(11) 0.0717(13) -0.0003(9) -0.0027(9) -0.0207(10)
C11 0.0749(15) 0.0616(13) 0.0912(17) -0.0074(11) 0.0137(13) -0.0356(13)
C12 0.0557(12) 0.0493(12) 0.119(2) 0.0022(9) 0.0129(13) -0.0245(13)
C13 0.0519(11) 0.0546(12) 0.0989(18) 0.0056(9) -0.0028(11) -0.0080(12)
C14 0.0477(10) 0.0495(10) 0.0716(13) -0.0007(8) -0.0020(9) -0.0067(9)
C15 0.0563(12) 0.0690(14) 0.0811(15) 0.0095(10) 0.0013(10) -0.0240(11)
C16 0.0682(14) 0.1050(19) 0.0569(13) -0.0326(13) -0.0148(10) 0.0087(12)

loop_
_atom_type_symbol
_atom_type_description
_atom_type_scat_dispersion_real
_atom_type_scat_dispersion_imag
_atom_type_scat_source
C C 0.0033 0.0016 'International Tables Vol C Tables 4.2.6.8 and 6.1.1.4'
H H 0.0000 0.0000 'International Tables Vol C Tables 4.2.6.8 and 6.1.1.4'
O O 0.0106 0.0060 'International Tables Vol C Tables 4.2.6.8 and 6.1.1.4'
S S 0.1246 0.1234 'International Tables Vol C Tables 4.2.6.8 and 6.1.1.4'

loop_
_geom_angle_atom_site_label_1
_geom_angle_atom_site_label_2
_geom_angle_atom_site_label_3
_geom_angle
O2 S C1 105.74(8)
O2 S C16 107.32(12)
C1 S C16 98.26(9)
C8 O1 C7 106.44(13)
C8 C1 C2 106.90(15)
C8 C1 S 125.75(14)
C2 C1 S 126.70(13)
C7 C2 C3 118.70(16)
C7 C2 C1 105.21(15)
C3 C2 C1 136.07(16)
C4 C3 C2 119.38(17)
C4 C3 H3 120.3
C2 C3 H3 120.3
C3 C4 C5 119.35(18)
C3 C4 C15 119.91(18)
C5 C4 C15 120.75(18)
C6 C5 C4 122.46(19)
C6 C5 H5 118.8
C4 C5 H5 118.8
C7 C6 C5 116.35(18)
C7 C6 H6 121.8
C5 C6 H6 121.8
C6 C7 O1 125.81(17)
C6 C7 C2 123.75(18)
O1 C7 C2 110.42(16)
C1 C8 O1 111.02(15)
C1 C8 C9 134.00(17)
O1 C8 C9 114.97(15)
C10 C9 C14 118.95(18)
C10 C9 C8 121.54(17)
C14 C9 C8 119.48(18)
C9 C10 C11 120.0(2)
C9 C10 H10 120.0
C11 C10 H10 120.0
C12 C11 C10 120.3(2)
C12 C11 H11 119.9
C10 C11 H11 119.9
C13 C12 C11 119.9(2)
C13 C12 H12 120.0
C11 C12 H12 120.0
C12 C13 C14 120.5(2)
C12 C13 H13 119.8
C14 C13 H13 119.8
C13 C14 C9 120.3(2)
C13 C14 H14 119.8
C9 C14 H14 119.8
C4 C15 H15A 109.5
C4 C15 H15B 109.5
H15A C15 H15B 109.5
C4 C15 H15C 109.5
H15A C15 H15C 109.5
H15B C15 H15C 109.5
S C16 H16A 109.5
S C16 H16B 109.5
H16A C16 H16B 109.5
S C16 H16C 109.5
H16A C16 H16C 109.5
H16B C16 H16C 109.5

loop_
_geom_bond_atom_site_label_1
_geom_bond_atom_site_label_2
_geom_bond_distance
S O2 1.4799(14)
S C1 1.7630(17)
S C16 1.787(2)
O1 C8 1.375(2)
O1 C7 1.385(2)
C1 C8 1.361(2)
C1 C2 1.450(2)
C2 C7 1.389(2)
C2 C3 1.396(2)
C3 C4 1.387(3)
C3 H3 0.9300
C4 C5 1.404(3)
C4 C15 1.511(3)
C5 C6 1.380(3)
C5 H5 0.9300
C6 C7 1.375(3)
C6 H6 0.9300
C8 C9 1.467(2)
C9 C10 1.391(3)
C9 C14 1.391(3)
C10 C11 1.391(3)
C10 H10 0.9300
C11 C12 1.378(3)
C11 H11 0.9300
C12 C13 1.370(4)
C12 H12 0.9300
C13 C14 1.384(3)
C13 H13 0.9300
C14 H14 0.9300
C15 H15A 0.9600
C15 H15B 0.9600
C15 H15C 0.9600
C16 H16A 0.9600
C16 H16B 0.9600
C16 H16C 0.9600

loop_
_geom_hbond_atom_site_label_D
_geom_hbond_atom_site_label_H
_geom_hbond_atom_site_label_A
_geom_hbond_site_symmetry_A
_geom_hbond_distance_DH
_geom_hbond_distance_HA
_geom_hbond_distance_DA
_geom_hbond_angle_DHA
C16 H16B Cg(phenyl) 1_655 0.96 3.14 3.941(2) 142

loop_
_geom_torsion_atom_site_label_1
_geom_torsion_atom_site_label_2
_geom_torsion_atom_site_label_3
_geom_torsion_atom_site_label_4
_geom_torsion
O2 S C1 C8 127.57(17)
C16 S C1 C8 -121.74(18)
O2 S C1 C2 -42.01(18)
C16 S C1 C2 68.69(19)
C8 C1 C2 C7 -1.0(2)
S C1 C2 C7 170.14(14)
C8 C1 C2 C3 177.6(2)
S C1 C2 C3 -11.2(3)
C7 C2 C3 C4 1.0(3)
C1 C2 C3 C4 -177.57(19)
C2 C3 C4 C5 -1.2(3)
C2 C3 C4 C15 178.73(17)
C3 C4 C5 C6 0.3(3)
C15 C4 C5 C6 -179.6(2)
C4 C5 C6 C7 0.7(4)
C5 C6 C7 O1 177.1(2)
C5 C6 C7 C2 -0.9(3)
C8 O1 C7 C6 -178.4(2)
C8 O1 C7 C2 -0.2(2)
C3 C2 C7 C6 0.1(3)
C1 C2 C7 C6 179.04(19)
C3 C2 C7 O1 -178.22(15)
C1 C2 C7 O1 0.7(2)
C2 C1 C8 O1 1.0(2)
S C1 C8 O1 -170.29(12)
C2 C1 C8 C9 -177.78(19)
S C1 C8 C9 10.9(3)
C7 O1 C8 C1 -0.5(2)
C7 O1 C8 C9 178.49(15)
C1 C8 C9 C10 32.1(3)
O1 C8 C9 C10 -146.66(18)
C1 C8 C9 C14 -150.1(2)
O1 C8 C9 C14 31.2(2)
C14 C9 C10 C11 1.6(3)
C8 C9 C10 C11 179.47(19)
C9 C10 C11 C12 -1.5(3)
C10 C11 C12 C13 1.1(4)
C11 C12 C13 C14 -0.8(4)
C12 C13 C14 C9 1.0(3)
C10 C9 C14 C13 -1.4(3)
C8 C9 C14 C13 -179.28(18)

loop_
_cod_related_entry_id
_cod_related_entry_database
_cod_related_entry_code
1 ChemSpider 21124474
